data_4114389
loop_
_publ_author_name
'Venu R. Vangala'
'Balakrishna R. Bhogala'
'Archan Dey'
'Gautam R. Desiraju'
'Charlotte K. Broder'
'Philip S. Smith'
'Raju Mondal'
'Judith A. K. Howard'
'Chick C. Wilson'

_publ_contact_author_address
;
School of Chemistry
University of Hyderabad
Hyderabad 500 046
India
;
_publ_contact_author_email desiraju@uohyd.ernet.in
_publ_contact_author_fax '91 40 3010567'
_publ_contact_author_name 'Professor Gautam R. Desiraju'
_publ_contact_author_phone '91 40 3010567'
_publ_section_title
;
 Correspondence between Molecular Functionality and Crystal Structures.
 Supramolecular Chemistry of a Family of Homologated Aminophenols
;
_journal_name_full 'Journal of the American Chemical Society'
_journal_page_first 14495
_journal_page_last 14509
_journal_paper_doi 10.1021/ja037227p
_journal_volume 125
_journal_year 2003
_chemical_formula_sum 'C15 H17 N O'
_chemical_formula_weight 227.30
_chemical_melting_point 415
_chemical_name_systematic
; 
 4-[3-(4-aminophenyl)propyl]phenol  
;
_space_group_IT_number 29
_symmetry_cell_setting orthorhombic
_symmetry_space_group_name_Hall 'P 2c -2ac'
_symmetry_space_group_name_H-M 'P c a 21'
_atom_sites_solution_hydrogens geom
_atom_sites_solution_primary direct
_atom_sites_solution_secondary difmap
_audit_creation_method SHELXL-97
_cell_angle_alpha 90.00
_cell_angle_beta 90.00
_cell_angle_gamma 90.00
_cell_formula_units_Z 4
_cell_length_a 23.9370(7)
_cell_length_b 6.2160(2)
_cell_length_c 8.3970(3)
_cell_measurement_reflns_used 936
_cell_measurement_temperature 100(2)
_cell_measurement_theta_max 26.77
_cell_measurement_theta_min 4.15
_cell_volume 1249.41(7)
_computing_cell_refinement 'SMART-NT V5.0 (Bruker, 1998)'
_computing_data_collection 'SMART-NT V5.0 (Bruker, 1998)'
_computing_data_reduction 'SMART-NT V5.0 (Bruker, 1998)'
_computing_molecular_graphics 'SHELXTL-98 (Bruker, 1998)'
_computing_publication_material 'SHELXTL-98 (Bruker, 1998)'
_computing_structure_refinement 'SHELXL-97 (Sheldrick, 1997)'
_computing_structure_solution 'SHELXS-97 (Sheldrick, 1990)'
_diffrn_ambient_temperature 100(2)
_diffrn_measured_fraction_theta_full 1.000
_diffrn_measured_fraction_theta_max 1.000
_diffrn_measurement_device_type 'Bruker SMART-CCD'
_diffrn_measurement_method /w
_diffrn_radiation_monochromator graphite
_diffrn_radiation_source 'fine-focus sealed tube'
_diffrn_radiation_type MoK\a
_diffrn_radiation_wavelength 0.71073
_diffrn_reflns_av_R_equivalents 0.0365
_diffrn_reflns_av_sigmaI/netI 0.0345
_diffrn_reflns_limit_h_max 31
_diffrn_reflns_limit_h_min -31
_diffrn_reflns_limit_k_max 8
_diffrn_reflns_limit_k_min -5
_diffrn_reflns_limit_l_max 10
_diffrn_reflns_limit_l_min -11
_diffrn_reflns_number 8492
_diffrn_reflns_theta_full 28.27
_diffrn_reflns_theta_max 28.27
_diffrn_reflns_theta_min 1.70
_diffrn_standards_decay_% 0
_diffrn_standards_number 0
_exptl_absorpt_coefficient_mu 0.075
_exptl_absorpt_correction_type none
_exptl_crystal_colour Colourless
_exptl_crystal_density_diffrn 1.208
_exptl_crystal_description Plate
_exptl_crystal_F_000 488
_exptl_crystal_size_max 0.52
_exptl_crystal_size_mid 0.25
_exptl_crystal_size_min 0.07
_refine_diff_density_max 0.205
_refine_diff_density_min -0.159
_refine_diff_density_rms 0.035
_refine_ls_abs_structure_details 'Flack H D (1983), Acta Cryst. A39, 876-881'
_refine_ls_abs_structure_Flack 0.3(15)
_refine_ls_extinction_coef 'not refined'
_refine_ls_extinction_method none
_refine_ls_goodness_of_fit_ref 1.016
_refine_ls_hydrogen_treatment mixed
_refine_ls_matrix_type full
_refine_ls_number_parameters 223
_refine_ls_number_reflns 3069
_refine_ls_number_restraints 1
_refine_ls_restrained_S_all 1.015
_refine_ls_R_factor_all 0.0510
_refine_ls_R_factor_gt 0.0389
_refine_ls_shift/su_max 0.000
_refine_ls_shift/su_mean 0.000
_refine_ls_structure_factor_coef Fsqd
_refine_ls_weighting_details 'calc w=1/[\s^2^(Fo^2^)+(0.0427P)^2^+0.2289P] where P=(Fo^2^+2Fc^2^)/3'
_refine_ls_weighting_scheme calc
_refine_ls_wR_factor_gt 0.0856
_refine_ls_wR_factor_ref 0.0918
_reflns_number_gt 2615
_reflns_number_total 3069
_reflns_threshold_expression >2sigma(I)
_cod_data_source_file ja037227psi20030927_031934_05.cif
_cod_data_source_block 3
_cod_database_code 4114389

loop_
_symmetry_equiv_pos_as_xyz
'x, y, z'
'-x, -y, z+1/2'
'x+1/2, -y, z'
'-x+1/2, y, z+1/2'

loop_
_atom_site_label
_atom_site_type_symbol
_atom_site_fract_x
_atom_site_fract_y
_atom_site_fract_z
_atom_site_U_iso_or_equiv
_atom_site_adp_type
_atom_site_occupancy
_atom_site_symmetry_multiplicity
_atom_site_calc_flag
O1 O 0.30906(5) 0.6252(2) 0.89760(16) 0.0304(3) Uani 1 1 d
C1 C 0.36016(6) 0.5501(3) 0.84736(19) 0.0246(3) Uani 1 1 d
C2 C 0.37764(7) 0.3403(3) 0.8759(2) 0.0262(3) Uani 1 1 d
C3 C 0.42867(6) 0.2707(3) 0.8160(2) 0.0251(4) Uani 1 1 d
C4 C 0.46344(6) 0.4049(3) 0.72817(19) 0.0231(3) Uani 1 1 d
C5 C 0.44565(7) 0.6161(3) 0.70390(19) 0.0253(4) Uani 1 1 d
C6 C 0.39424(7) 0.6890(3) 0.7620(2) 0.0260(3) Uani 1 1 d
C7 C 0.51706(7) 0.3205(3) 0.6551(2) 0.0266(4) Uani 1 1 d
C8 C 0.55616(7) 0.2066(3) 0.7723(2) 0.0241(3) Uani 1 1 d
C9 C 0.60776(8) 0.1120(3) 0.6910(2) 0.0316(4) Uani 1 1 d
C10 C 0.64508(6) -0.0143(3) 0.80184(19) 0.0262(4) Uani 1 1 d
C11 C 0.62983(7) -0.2195(3) 0.8552(2) 0.0271(4) Uani 1 1 d
C12 C 0.66357(7) -0.3346(3) 0.9589(2) 0.0255(4) Uani 1 1 d
C13 C 0.71364(7) -0.2478(3) 1.01374(19) 0.0240(3) Uani 1 1 d
C14 C 0.72945(7) -0.0434(3) 0.9621(2) 0.0262(4) Uani 1 1 d
C15 C 0.69522(7) 0.0704(3) 0.8573(2) 0.0277(4) Uani 1 1 d
N1 N 0.75022(7) -0.3713(3) 1.11167(19) 0.0268(3) Uani 1 1 d
H1 H 0.2923(9) 0.535(4) 0.967(3) 0.040(6) Uiso 1 1 d
H2 H 0.3551(8) 0.244(3) 0.934(2) 0.026(5) Uiso 1 1 d
H3 H 0.4383(8) 0.127(3) 0.833(3) 0.035(5) Uiso 1 1 d
H5 H 0.4698(8) 0.711(3) 0.648(2) 0.027(5) Uiso 1 1 d
H6 H 0.3824(8) 0.834(3) 0.742(2) 0.027(5) Uiso 1 1 d
H7A H 0.5367(9) 0.439(4) 0.605(3) 0.041(6) Uiso 1 1 d
H7B H 0.5072(9) 0.221(3) 0.569(3) 0.035(5) Uiso 1 1 d
H8A H 0.5670(8) 0.303(3) 0.855(2) 0.029(5) Uiso 1 1 d
H8B H 0.5345(8) 0.096(3) 0.830(2) 0.037(6) Uiso 1 1 d
H9A H 0.6290(9) 0.228(4) 0.640(3) 0.047(6) Uiso 1 1 d
H9B H 0.5943(10) 0.022(4) 0.602(3) 0.054(7) Uiso 1 1 d
H11 H 0.5949(8) -0.275(3) 0.824(2) 0.032(5) Uiso 1 1 d
H12 H 0.6513(8) -0.472(3) 0.999(2) 0.028(5) Uiso 1 1 d
H14 H 0.7643(9) 0.017(3) 0.996(3) 0.036(6) Uiso 1 1 d
H15 H 0.7066(7) 0.209(3) 0.824(2) 0.028(5) Uiso 1 1 d
H1A H 0.7706(9) -0.292(4) 1.169(3) 0.046(7) Uiso 1 1 d
H1B H 0.7314(8) -0.471(3) 1.167(2) 0.029(5) Uiso 1 1 d

loop_
_atom_site_aniso_label
_atom_site_aniso_U_11
_atom_site_aniso_U_22
_atom_site_aniso_U_33
_atom_site_aniso_U_23
_atom_site_aniso_U_13
_atom_site_aniso_U_12
O1 0.0226(6) 0.0307(6) 0.0377(7) -0.0019(6) 0.0016(5) 0.0042(5)
C1 0.0213(7) 0.0284(8) 0.0242(8) -0.0051(7) -0.0038(6) 0.0002(6)
C2 0.0229(8) 0.0271(8) 0.0285(8) -0.0007(7) 0.0000(7) -0.0016(6)
C3 0.0244(8) 0.0213(8) 0.0297(9) -0.0003(7) 0.0007(7) 0.0003(6)
C4 0.0208(7) 0.0270(8) 0.0214(8) -0.0014(6) -0.0020(6) 0.0006(6)
C5 0.0261(8) 0.0275(9) 0.0223(8) 0.0001(7) -0.0053(7) -0.0034(7)
C6 0.0291(8) 0.0214(8) 0.0276(8) -0.0023(7) -0.0076(7) 0.0025(6)
C7 0.0239(8) 0.0328(9) 0.0233(8) 0.0030(7) 0.0031(6) 0.0038(7)
C8 0.0233(8) 0.0285(8) 0.0206(7) 0.0002(7) 0.0012(6) 0.0006(7)
C9 0.0285(9) 0.0430(11) 0.0232(9) 0.0039(8) 0.0042(7) 0.0075(8)
C10 0.0236(8) 0.0337(9) 0.0213(8) 0.0011(7) 0.0052(7) 0.0047(6)
C11 0.0194(7) 0.0372(9) 0.0248(8) -0.0016(7) 0.0015(7) -0.0036(7)
C12 0.0244(8) 0.0271(9) 0.0250(8) 0.0029(7) 0.0042(6) -0.0039(7)
C13 0.0215(7) 0.0301(9) 0.0205(8) -0.0012(6) 0.0038(6) 0.0019(7)
C14 0.0214(8) 0.0288(9) 0.0285(9) -0.0004(7) -0.0001(7) -0.0039(7)
C15 0.0279(8) 0.0253(8) 0.0298(9) 0.0023(7) 0.0057(7) -0.0009(6)
N1 0.0230(7) 0.0327(7) 0.0246(7) 0.0061(7) -0.0007(6) -0.0022(7)

loop_
_atom_type_symbol
_atom_type_description
_atom_type_scat_dispersion_real
_atom_type_scat_dispersion_imag
_atom_type_scat_source
C C 0.0033 0.0016 'International Tables Vol C Tables 4.2.6.8 and 6.1.1.4'
H H 0.0000 0.0000 'International Tables Vol C Tables 4.2.6.8 and 6.1.1.4'
N N 0.0061 0.0033 'International Tables Vol C Tables 4.2.6.8 and 6.1.1.4'
O O 0.0106 0.0060 'International Tables Vol C Tables 4.2.6.8 and 6.1.1.4'

loop_
_geom_angle_atom_site_label_1
_geom_angle_atom_site_label_2
_geom_angle_atom_site_label_3
_geom_angle
C1 O1 H1 112.4(14)
O1 C1 C6 118.05(15)
O1 C1 C2 122.21(15)
C6 C1 C2 119.72(15)
C3 C2 C1 119.59(16)
C3 C2 H2 119.6(11)
C1 C2 H2 120.8(11)
C4 C3 C2 122.12(16)
C4 C3 H3 120.4(13)
C2 C3 H3 117.4(13)
C3 C4 C5 117.34(15)
C3 C4 C7 120.95(15)
C5 C4 C7 121.64(15)
C4 C5 C6 121.47(15)
C4 C5 H5 118.0(12)
C6 C5 H5 120.5(12)
C1 C6 C5 119.73(15)
C1 C6 H6 120.2(11)
C5 C6 H6 120.0(11)
C4 C7 C8 114.63(14)
C4 C7 H7A 109.0(13)
C8 C7 H7A 109.5(13)
C4 C7 H7B 108.2(13)
C8 C7 H7B 109.3(12)
H7A C7 H7B 105.9(18)
C9 C8 C7 112.60(14)
C9 C8 H8A 110.3(11)
C7 C8 H8A 110.0(12)
C9 C8 H8B 112.0(12)
C7 C8 H8B 108.4(12)
H8A C8 H8B 103.2(16)
C10 C9 C8 113.74(14)
C10 C9 H9A 110.1(13)
C8 C9 H9A 109.2(13)
C10 C9 H9B 111.4(14)
C8 C9 H9B 107.0(14)
H9A C9 H9B 105(2)
C15 C10 C11 117.58(15)
C15 C10 C9 121.31(16)
C11 C10 C9 121.10(16)
C12 C11 C10 121.27(15)
C12 C11 H11 120.2(12)
C10 C11 H11 118.4(12)
C11 C12 C13 120.61(16)
C11 C12 H12 119.8(11)
C13 C12 H12 119.4(11)
C12 C13 C14 118.91(15)
C12 C13 N1 120.72(16)
C14 C13 N1 120.21(15)
C13 C14 C15 119.92(16)
C13 C14 H14 120.1(13)
C15 C14 H14 120.0(13)
C10 C15 C14 121.72(16)
C10 C15 H15 119.6(11)
C14 C15 H15 118.7(11)
C13 N1 H1A 111.8(16)
C13 N1 H1B 111.3(12)
H1A N1 H1B 113(2)

loop_
_geom_bond_atom_site_label_1
_geom_bond_atom_site_label_2
_geom_bond_distance
O1 C1 1.3756(19)
O1 H1 0.91(2)
C1 C6 1.387(2)
C1 C2 1.390(2)
C2 C3 1.390(2)
C2 H2 0.943(19)
C3 C4 1.390(2)
C3 H3 0.93(2)
C4 C5 1.396(2)
C4 C7 1.516(2)
C5 C6 1.399(2)
C5 H5 0.95(2)
C6 H6 0.960(18)
C7 C8 1.532(2)
C7 H7A 0.97(2)
C7 H7B 0.98(2)
C8 C9 1.529(2)
C8 H8A 0.95(2)
C8 H8B 0.99(2)
C9 C10 1.510(2)
C9 H9A 0.98(2)
C9 H9B 0.99(3)
C10 C15 1.391(2)
C10 C11 1.400(2)
C11 C12 1.387(2)
C11 H11 0.942(19)
C12 C13 1.393(2)
C12 H12 0.96(2)
C13 C14 1.395(2)
C13 N1 1.425(2)
C14 C15 1.395(3)
C14 H14 0.96(2)
C15 H15 0.95(2)
N1 H1A 0.85(2)
N1 H1B 0.90(2)

loop_
_geom_torsion_atom_site_label_1
_geom_torsion_atom_site_label_2
_geom_torsion_atom_site_label_3
_geom_torsion_atom_site_label_4
_geom_torsion
O1 C1 C2 C3 177.09(15)
C6 C1 C2 C3 -1.2(2)
C1 C2 C3 C4 0.3(3)
C2 C3 C4 C5 1.0(2)
C2 C3 C4 C7 -175.94(16)
C3 C4 C5 C6 -1.6(2)
C7 C4 C5 C6 175.38(15)
O1 C1 C6 C5 -177.69(15)
C2 C1 C6 C5 0.7(2)
C4 C5 C6 C1 0.7(2)
C3 C4 C7 C8 -53.2(2)
C5 C4 C7 C8 129.92(17)
C4 C7 C8 C9 176.32(15)
C7 C8 C9 C10 -176.04(16)
C8 C9 C10 C15 -104.29(19)
C8 C9 C10 C11 74.4(2)
C15 C10 C11 C12 -0.3(2)
C9 C10 C11 C12 -178.98(16)
C10 C11 C12 C13 0.4(2)
C11 C12 C13 C14 -0.3(2)
C11 C12 C13 N1 -175.72(15)
C12 C13 C14 C15 0.0(2)
N1 C13 C14 C15 175.50(16)
C11 C10 C15 C14 0.0(3)
C9 C10 C15 C14 178.74(15)
C13 C14 C15 C10 0.1(3)

loop_
_cod_related_entry_id
_cod_related_entry_database
_cod_related_entry_code
1 ChemSpider 25994315
